data_2202420
loop_
_publ_author_name
'Hu, Xue-Lei'
'Li, Yi-Zhi'
'Luo, Qin-Hui'
'Mei, Guang-Quan'
'Wang, Zhi-Lin'

_publ_section_title
;Aqua[5,17-dihydroxy-11,23-dimethylbicyclo[18.3.1.1^9,13^]hexacosa-1(25),2,7,9,11,13(26),21,23-octaene-25,26-diolato]dinitrato-\k^2^<i>O,O</i>';\k<i>O</i>-gadolinium
 nitrate--methanol--water (1/0.5/1.75)
;
_journal_issue 7
_journal_name_full 'Acta Crystallographica Section E'
_journal_page_first m491
_journal_page_last m493
_journal_paper_doi 10.1107/S1600536803013114
_journal_volume 59
_journal_year 2003
_chemical_formula_iupac '[Gd (H2 O1) (N1 O3)2 (C24 H28 N4 O4)] (N1 O3), 0.5C1 H4 O1, 1.75H2 O1'
_chemical_formula_moiety 'C24 H30 Gd N6 O11 1+, N O3 1-, 0.5C H4 O, 1.75H2 O'
_chemical_formula_sum 'C24.5 H35.5 Gd N7 O16.25'
_chemical_formula_weight 845.35
_chemical_name_systematic
;
Aqua(5,17-dihydroxy-11,23-dimethylbicyclo[18.3.1.1^9,13^]hexacosa-
1(25),2,7,9,11,13(26),21,23-octaene-25,26-diolato)dinitrato-\k^2^O,O';\kO-
gadolinium nitrate--methanol--water (1/0.5/1.75)
;
_space_group_IT_number 15
_symmetry_cell_setting monoclinic
_symmetry_space_group_name_Hall '-C 2yc'
_symmetry_space_group_name_H-M 'C 1 2/c 1'
_atom_sites_solution_hydrogens geom
_atom_sites_solution_primary direct
_atom_sites_solution_secondary difmap
_cell_angle_alpha 90.00
_cell_angle_beta 103.630(10)
_cell_angle_gamma 90.00
_cell_formula_units_Z 8
_cell_length_a 24.281(3)
_cell_length_b 17.339(2)
_cell_length_c 17.715(2)
_cell_measurement_reflns_used 966
_cell_measurement_temperature 293(2)
_cell_measurement_theta_max 19.6
_cell_measurement_theta_min 2.3
_cell_volume 7248.1(15)
_computing_cell_refinement SMART
_computing_data_collection 'SMART (Bruker, 2000)'
_computing_data_reduction 'SAINT (Bruker, 2000)'
_computing_molecular_graphics SHELXTL
_computing_publication_material SHELXTL
_computing_structure_refinement SHELXTL
_computing_structure_solution 'SHELXTL (Bruker, 2000)'
_diffrn_ambient_temperature 293(2)
_diffrn_measured_fraction_theta_full 0.991
_diffrn_measured_fraction_theta_max 0.991
_diffrn_measurement_device_type 'Bruker SMART APEX CCD area-detector'
_diffrn_measurement_method '\f and \w'
_diffrn_radiation_monochromator graphite
_diffrn_radiation_source 'fine-focus sealed tube'
_diffrn_radiation_type MoK\a
_diffrn_radiation_wavelength 0.71073
_diffrn_reflns_av_R_equivalents 0.0421
_diffrn_reflns_av_sigmaI/netI 0.0434
_diffrn_reflns_limit_h_max 27
_diffrn_reflns_limit_h_min -29
_diffrn_reflns_limit_k_max 21
_diffrn_reflns_limit_k_min -20
_diffrn_reflns_limit_l_max 21
_diffrn_reflns_limit_l_min -21
_diffrn_reflns_number 19353
_diffrn_reflns_theta_full 26.00
_diffrn_reflns_theta_max 26.00
_diffrn_reflns_theta_min 1.73
_diffrn_standards_number 0
_exptl_absorpt_coefficient_mu 1.906
_exptl_absorpt_correction_T_max 0.83
_exptl_absorpt_correction_T_min 0.72
_exptl_absorpt_correction_type multi-scan
_exptl_absorpt_process_details '(SADABS; Bruker, 2000)'
_exptl_crystal_colour yellow
_exptl_crystal_density_diffrn 1.549
_exptl_crystal_density_method 'not measured'
_exptl_crystal_description prism
_exptl_crystal_F_000 3404
_exptl_crystal_size_max 0.2
_exptl_crystal_size_mid 0.15
_exptl_crystal_size_min 0.1
_refine_diff_density_max 0.771
_refine_diff_density_min -0.664
_refine_ls_extinction_method none
_refine_ls_goodness_of_fit_ref 1.083
_refine_ls_hydrogen_treatment constr
_refine_ls_matrix_type full
_refine_ls_number_parameters 460
_refine_ls_number_reflns 7082
_refine_ls_number_restraints 0
_refine_ls_restrained_S_all 1.083
_refine_ls_R_factor_all 0.0582
_refine_ls_R_factor_gt 0.0432
_refine_ls_shift/su_max <0.001
_refine_ls_shift/su_mean 0.000
_refine_ls_structure_factor_coef Fsqd
_refine_ls_weighting_details 'calc w = 1/[\s^2^(Fo^2^)+(0.065P)^2^+1.99P] where P = (Fo^2^+2Fc^2^)/3'
_refine_ls_weighting_scheme calc
_refine_ls_wR_factor_gt 0.1126
_refine_ls_wR_factor_ref 0.1181
_reflns_number_gt 5746
_reflns_number_total 7082
_reflns_threshold_expression I>2\s(I)
_cod_data_source_file cf6259.cif
_cod_data_source_block I
_cod_depositor_comments
;
The following automatic conversions were performed:
'_symmetry_cell_setting' value 'Monoclinic' changed to 'monoclinic'
according to '/home/saulius/struct/CIF-dictionaries/cif_core.dic'
dictionary named 'cif_core.dic' version 2.4.1 from 2010-06-29.

Automatic conversion script
Id: cif_fix_enum 1527 2010-12-29 10:47:43Z saulius 

The following automatic conversions were performed:

'_symmetry_cell_setting' value 'Monoclinic' changed to 'monoclinic'
according to /home/saulius/struct/CIF-dictionaries/cif_core.dic
dictionary named 'cif_core.dic' version 2.4.1 from 2010-06-29.

Automatic conversion script
Id: cif_fix_values 1715 2011-07-08 13:25:40Z adriana 
;
_cod_original_sg_symbol_H-M 'C 2/c'
_cod_original_formula_sum 'C24.50 H35.50 Gd N7 O16.25'
_cod_database_code 2202420
_cod_database_fobs_code 2202420

loop_
_symmetry_equiv_pos_as_xyz
'x, y, z'
'-x, y, -z+1/2'
'x+1/2, y+1/2, z'
'-x+1/2, y+1/2, -z+1/2'
'-x, -y, -z'
'x, -y, z-1/2'
'-x+1/2, -y+1/2, -z'
'x+1/2, -y+1/2, z-1/2'

loop_
_atom_site_label
_atom_site_fract_x
_atom_site_fract_y
_atom_site_fract_z
_atom_site_U_iso_or_equiv
_atom_site_adp_type
_atom_site_calc_flag
_atom_site_refinement_flags
_atom_site_occupancy
_atom_site_disorder_assembly
_atom_site_disorder_group
_atom_site_type_symbol
Gd1 0.327292(9) 0.535467(13) 0.087375(13) 0.04056(10) Uani d . 1 . . Gd
C1 0.1909(2) 0.5932(3) 0.0150(3) 0.0421(11) Uani d . 1 . . C
C2 0.1334(2) 0.5807(3) 0.0195(3) 0.0466(12) Uani d . 1 . . C
C3 0.0894(2) 0.6146(3) -0.0352(3) 0.0519(12) Uani d . 1 . . C
H3 0.0526 0.6061 -0.0304 0.062 Uiso calc R 1 . . H
C4 0.0966(2) 0.6589(3) -0.0945(3) 0.0495(12) Uani d . 1 . . C
C5 0.1522(2) 0.6713(3) -0.0996(3) 0.0473(11) Uani d . 1 . . C
H5 0.1585 0.7017 -0.1399 0.057 Uiso calc R 1 . . H
C6 0.1988(2) 0.6403(3) -0.0472(3) 0.0422(11) Uani d . 1 . . C
C7 0.2545(2) 0.6624(3) -0.0572(3) 0.0432(11) Uani d . 1 . . C
H7 0.2552 0.6978 -0.0963 0.052 Uiso calc R 1 . . H
C8 0.3530(2) 0.6729(3) -0.0396(3) 0.0480(12) Uani d . 1 . . C
H8A 0.3578 0.7258 -0.0212 0.058 Uiso calc R 1 . . H
H8B 0.3469 0.6736 -0.0957 0.058 Uiso calc R 1 . . H
C9 0.4058(2) 0.6278(3) -0.0050(3) 0.0463(11) Uani d . 1 . . C
H9 0.4390 0.6585 -0.0084 0.056 Uiso calc R 1 . . H
C10 0.4089(2) 0.5497(3) -0.0437(3) 0.0507(13) Uani d . 1 . . C
H10A 0.4084 0.5568 -0.0981 0.061 Uiso calc R 1 . . H
H10B 0.4437 0.5234 -0.0188 0.061 Uiso calc R 1 . . H
C11 0.3359(2) 0.4635(3) -0.0944(3) 0.0445(11) Uani d . 1 . . C
H11 0.3514 0.4659 -0.1376 0.053 Uiso calc R 1 . . H
C12 0.2875(2) 0.4149(3) -0.1004(3) 0.0425(11) Uani d . 1 . . C
C13 0.2620(2) 0.3852(3) -0.1731(3) 0.0451(11) Uani d . 1 . . C
H13 0.2757 0.4008 -0.2154 0.054 Uiso calc R 1 . . H
C14 0.2162(2) 0.3325(3) -0.1862(3) 0.0500(12) Uani d . 1 . . C
C15 0.1968(2) 0.3104(3) -0.1239(3) 0.0490(12) Uani d . 1 . . C
H15 0.1679 0.2740 -0.1307 0.059 Uiso calc R 1 . . H
C16 0.2187(2) 0.3408(3) -0.0491(3) 0.0448(11) Uani d . 1 . . C
C17 0.2643(2) 0.3944(3) -0.0358(3) 0.0411(10) Uani d . 1 . . C
C18 0.1935(2) 0.3172(3) 0.0124(3) 0.0488(12) Uani d . 1 . . C
H18 0.1645 0.2808 0.0007 0.059 Uiso calc R 1 . . H
C19 0.1796(2) 0.3147(3) 0.1428(3) 0.0523(13) Uani d . 1 . . C
H19A 0.2064 0.3156 0.1930 0.063 Uiso calc R 1 . . H
H19B 0.1682 0.2615 0.1314 0.063 Uiso calc R 1 . . H
C20 0.1279(2) 0.3614(3) 0.1480(3) 0.0541(13) Uani d . 1 . . C
H20 0.1085 0.3325 0.1816 0.065 Uiso calc R 1 . . H
C21 0.1401(2) 0.4412(3) 0.1836(3) 0.0536(13) Uani d . 1 . . C
H21A 0.1063 0.4607 0.1975 0.064 Uiso calc R 1 . . H
H21B 0.1698 0.4374 0.2309 0.064 Uiso calc R 1 . . H
C22 0.1213(2) 0.5315(3) 0.0784(3) 0.0503(13) Uani d . 1 . . C
H22 0.0834 0.5249 0.0788 0.060 Uiso calc R 1 . . H
C23 0.0477(2) 0.6953(3) -0.1535(3) 0.0608(15) Uani d . 1 . . C
H23A 0.0271 0.6559 -0.1866 0.091 Uiso calc R 1 . . H
H23B 0.0623 0.7321 -0.1843 0.091 Uiso calc R 1 . . H
H23C 0.0228 0.7210 -0.1267 0.091 Uiso calc R 1 . . H
C24 0.1913(2) 0.3031(3) -0.2674(3) 0.0605(14) Uani d . 1 . . C
H24A 0.1865 0.2483 -0.2659 0.091 Uiso calc R 1 . . H
H24B 0.2164 0.3153 -0.3002 0.091 Uiso calc R 1 . . H
H24C 0.1552 0.3272 -0.2875 0.091 Uiso calc R 1 . . H
N1 0.30270(16) 0.6384(2) -0.0179(2) 0.0422(9) Uani d . 1 . . N
N2 0.36000(16) 0.5038(2) -0.0361(2) 0.0422(9) Uani d . 1 . . N
N3 0.20788(18) 0.3427(2) 0.0836(2) 0.0478(10) Uani d . 1 . . N
N4 0.15769(18) 0.4960(2) 0.1304(3) 0.0480(10) Uani d . 1 . . N
N5 0.36152(18) 0.6432(2) 0.2197(2) 0.0481(10) Uani d . 1 . . N
N6 0.3043(2) 0.4243(2) 0.2431(3) 0.0533(11) Uani d . 1 . . N
N7 0.55886(19) 0.6875(3) 0.9824(3) 0.0621(12) Uani d . 1 . . N
O1 0.28529(14) 0.42178(19) 0.03323(19) 0.0495(8) Uani d . 1 . . O
H1A 0.2578 0.4165 0.0550 0.059 Uiso d R 1 . . H
O2 0.40624(13) 0.61567(18) 0.07540(18) 0.0457(8) Uani d . 1 . . O
H2B 0.4415 0.5909 0.1013 0.055 Uiso d R 1 . . H
O3 0.23233(14) 0.5631(2) 0.0647(2) 0.0495(8) Uani d . 1 . . O
H3B 0.2188 0.5187 0.0700 0.059 Uiso d R 1 . . H
O4 0.08898(16) 0.3703(2) 0.0765(2) 0.0588(9) Uani d . 1 . . O
H4 0.0751 0.3283 0.0615 0.088 Uiso calc R 1 . . H
O5 0.31832(15) 0.65457(18) 0.1651(2) 0.0515(8) Uani d . 1 . . O
O6 0.38519(14) 0.5785(2) 0.21972(19) 0.0523(8) Uani d . 1 . . O
O7 0.37861(16) 0.6914(2) 0.2699(2) 0.0631(10) Uani d . 1 . . O
O8 0.28519(16) 0.46850(19) 0.1861(2) 0.0534(9) Uani d . 1 . . O
O9 0.27416(17) 0.4058(2) 0.2864(2) 0.0657(10) Uani d . 1 . . O
O10 0.35300(19) 0.4002(2) 0.2552(2) 0.0740(12) Uani d . 1 . . O
O11 0.40437(16) 0.4476(2) 0.1337(2) 0.0582(9) Uani d . 1 . . O
H11A 0.4016 0.4055 0.0979 0.070 Uiso d R 1 . . H
H11B 0.4022 0.4283 0.1837 0.070 Uiso d R 1 . . H
O12 0.55077(19) 0.7215(2) 1.0387(3) 0.0779(12) Uani d . 1 . . O
O13 0.58443(18) 0.7178(3) 0.9383(3) 0.0822(13) Uani d . 1 . . O
O14 0.53881(17) 0.6243(2) 0.9670(3) 0.0732(12) Uani d . 1 . . O
O1W 0.51608(16) 0.5975(2) 0.1362(2) 0.0747(12) Uani d . 1 . . O
H1WB 0.5310 0.6068 0.0984 0.090 Uiso d R 1 . . H
H1WC 0.5242 0.6336 0.1694 0.090 Uiso d R 1 . . H
O3W 0.5361(7) 0.2322(9) 0.1821(10) 0.073(5) Uani d P 0.25 . . O
H3WA 0.5264 0.1899 0.1583 0.088 Uiso d PR 0.25 . . H
H3WB 0.5713 0.2424 0.1911 0.088 Uiso d PR 0.25 . . H
O15 0.0737(5) 0.4257(6) 0.8670(6) 0.103(3) Uani d P 0.50 . . O
H15A 0.0756 0.4152 0.9127 0.123 Uiso calc PR 0.50 . . H
C25 0.0274(7) 0.4707(9) 0.8394(10) 0.107(6) Uani d P 0.50 . . C
H25A -0.0062 0.4431 0.8429 0.129 Uiso calc PR 0.50 . . H
H25B 0.0254 0.4837 0.7861 0.129 Uiso calc PR 0.50 . . H
H25C 0.0303 0.5171 0.8696 0.129 Uiso calc PR 0.50 . . H
O2W 0.5000 0.4771(5) 0.2500 0.148(4) Uani d S 1 . . O
H2WA 0.5244 0.4964 0.2280 0.178 Uiso d PR 0.50 . . H
H2WC 0.5057 0.4943 0.2961 0.178 Uiso d PR 0.50 . . H

loop_
_atom_site_aniso_label
_atom_site_aniso_U_11
_atom_site_aniso_U_22
_atom_site_aniso_U_33
_atom_site_aniso_U_12
_atom_site_aniso_U_13
_atom_site_aniso_U_23
Gd1 0.04522(16) 0.04282(16) 0.03391(15) -0.00028(10) 0.00984(10) -0.00061(10)
C1 0.046(3) 0.038(2) 0.044(3) -0.002(2) 0.014(2) 0.000(2)
C2 0.049(3) 0.043(3) 0.049(3) -0.003(2) 0.014(2) 0.001(2)
C3 0.045(3) 0.053(3) 0.056(3) -0.004(2) 0.010(2) -0.005(3)
C4 0.046(3) 0.052(3) 0.048(3) -0.002(2) 0.006(2) 0.001(2)
C5 0.053(3) 0.046(3) 0.041(3) -0.001(2) 0.007(2) 0.003(2)
C6 0.046(3) 0.037(2) 0.042(3) -0.001(2) 0.006(2) 0.001(2)
C7 0.046(3) 0.044(3) 0.040(3) -0.001(2) 0.010(2) 0.004(2)
C8 0.051(3) 0.052(3) 0.043(3) -0.007(2) 0.016(2) -0.001(2)
C9 0.046(3) 0.047(3) 0.048(3) -0.006(2) 0.013(2) -0.005(2)
C10 0.048(3) 0.056(3) 0.052(3) -0.003(2) 0.018(2) 0.002(2)
C11 0.047(3) 0.048(3) 0.041(3) 0.002(2) 0.015(2) 0.000(2)
C12 0.051(3) 0.042(3) 0.036(3) 0.003(2) 0.013(2) -0.003(2)
C13 0.051(3) 0.046(3) 0.040(3) -0.002(2) 0.014(2) -0.006(2)
C14 0.060(3) 0.049(3) 0.042(3) 0.000(2) 0.015(2) -0.007(2)
C15 0.050(3) 0.047(3) 0.051(3) -0.006(2) 0.013(2) -0.006(2)
C16 0.047(3) 0.046(3) 0.043(3) 0.001(2) 0.014(2) 0.002(2)
C17 0.047(3) 0.040(2) 0.035(3) 0.002(2) 0.008(2) -0.002(2)
C18 0.049(3) 0.046(3) 0.052(3) -0.004(2) 0.012(2) 0.002(2)
C19 0.060(3) 0.049(3) 0.052(3) -0.001(2) 0.022(3) 0.007(2)
C20 0.062(3) 0.051(3) 0.057(3) -0.002(2) 0.028(3) 0.008(2)
C21 0.061(3) 0.056(3) 0.050(3) -0.001(3) 0.026(3) 0.003(2)
C22 0.051(3) 0.048(3) 0.056(3) -0.002(2) 0.021(3) -0.004(2)
C23 0.047(3) 0.068(4) 0.063(4) 0.003(3) 0.004(3) 0.007(3)
C24 0.061(3) 0.070(4) 0.047(3) -0.013(3) 0.006(3) -0.015(3)
N1 0.047(2) 0.046(2) 0.034(2) -0.0043(18) 0.0107(18) -0.0014(17)
N2 0.044(2) 0.043(2) 0.040(2) -0.0039(18) 0.0125(18) -0.0015(19)
N3 0.058(3) 0.045(2) 0.043(2) 0.0008(19) 0.017(2) 0.0021(18)
N4 0.057(3) 0.043(2) 0.046(2) 0.002(2) 0.016(2) 0.0058(19)
N5 0.054(3) 0.050(3) 0.044(3) 0.000(2) 0.019(2) -0.005(2)
N6 0.067(3) 0.048(3) 0.043(3) -0.001(2) 0.010(2) 0.002(2)
N7 0.051(3) 0.064(3) 0.074(4) -0.011(2) 0.019(3) -0.009(3)
O1 0.056(2) 0.056(2) 0.041(2) -0.0088(16) 0.0202(16) -0.0048(16)
O2 0.0486(19) 0.053(2) 0.0345(18) -0.0040(15) 0.0079(14) 0.0011(14)
O3 0.0467(19) 0.0537(19) 0.049(2) -0.0017(16) 0.0118(16) 0.0116(17)
O4 0.060(2) 0.055(2) 0.062(3) -0.0062(17) 0.0145(19) 0.0008(18)
O5 0.053(2) 0.050(2) 0.053(2) 0.0062(16) 0.0157(18) 0.0032(16)
O6 0.061(2) 0.050(2) 0.043(2) 0.0015(17) 0.0076(17) -0.0027(16)
O7 0.074(3) 0.059(2) 0.056(2) -0.0049(19) 0.016(2) -0.0186(19)
O8 0.063(2) 0.056(2) 0.042(2) 0.0001(16) 0.0136(18) 0.0078(16)
O9 0.074(3) 0.075(3) 0.050(2) -0.006(2) 0.018(2) 0.0144(19)
O10 0.074(3) 0.080(3) 0.067(3) 0.008(2) 0.015(2) 0.022(2)
O11 0.067(2) 0.055(2) 0.053(2) 0.0114(17) 0.0137(19) -0.0015(17)
O12 0.098(3) 0.071(3) 0.071(3) -0.019(2) 0.031(3) -0.014(2)
O13 0.075(3) 0.090(3) 0.086(3) -0.028(2) 0.029(3) -0.016(3)
O14 0.068(3) 0.059(3) 0.098(3) -0.007(2) 0.031(2) -0.013(2)
O1W 0.061(2) 0.087(3) 0.070(3) -0.003(2) 0.003(2) 0.010(2)
O3W 0.068(10) 0.059(10) 0.098(14) -0.007(8) 0.031(9) -0.013(9)
O15 0.119(9) 0.085(7) 0.094(8) 0.026(6) 0.002(7) -0.009(6)
C25 0.094(12) 0.128(15) 0.103(13) -0.035(10) 0.032(10) -0.073(11)
O2W 0.127(8) 0.113(7) 0.180(11) 0.000 -0.012(7) 0.000

loop_
_atom_type_symbol
_atom_type_description
_atom_type_scat_dispersion_real
_atom_type_scat_dispersion_imag
_atom_type_scat_source
C C 0.0033 0.0016 'International Tables Vol C Tables 4.2.6.8 and 6.1.1.4'
H H 0.0000 0.0000 'International Tables Vol C Tables 4.2.6.8 and 6.1.1.4'
N N 0.0061 0.0033 'International Tables Vol C Tables 4.2.6.8 and 6.1.1.4'
O O 0.0106 0.0060 'International Tables Vol C Tables 4.2.6.8 and 6.1.1.4'
Gd Gd -0.1653 3.9035 'International Tables Vol C Tables 4.2.6.8 and 6.1.1.4'

loop_
_geom_angle_atom_site_label_1
_geom_angle_atom_site_label_2
_geom_angle_atom_site_label_3
_geom_angle
O3 Gd1 O1 77.25(12)
O3 Gd1 O11 149.46(12)
O1 Gd1 O11 80.43(12)
O3 Gd1 O2 130.49(11)
O1 Gd1 O2 137.11(11)
O11 Gd1 O2 79.90(12)
O3 Gd1 O8 70.18(12)
O1 Gd1 O8 71.55(11)
O11 Gd1 O8 83.16(12)
O2 Gd1 O8 142.09(11)
O3 Gd1 O5 73.27(12)
O1 Gd1 O5 146.71(11)
O11 Gd1 O5 119.58(12)
O2 Gd1 O5 75.46(11)
O8 Gd1 O5 84.05(11)
O3 Gd1 O6 114.46(12)
O1 Gd1 O6 136.33(11)
O11 Gd1 O6 69.78(12)
O2 Gd1 O6 68.59(11)
O8 Gd1 O6 73.77(11)
O5 Gd1 O6 49.94(11)
O3 Gd1 N1 70.95(12)
O1 Gd1 N1 106.73(12)
O11 Gd1 N1 136.33(13)
O2 Gd1 N1 65.61(11)
O8 Gd1 N1 140.40(12)
O5 Gd1 N1 77.90(12)
O6 Gd1 N1 116.89(12)
O3 Gd1 N2 113.39(12)
O1 Gd1 N2 70.06(12)
O11 Gd1 N2 77.42(13)
O2 Gd1 N2 68.63(11)
O8 Gd1 N2 139.20(12)
O5 Gd1 N2 136.69(12)
O6 Gd1 N2 129.47(12)
N1 Gd1 N2 65.83(12)
O3 Gd1 N5 95.17(12)
O1 Gd1 N5 151.35(11)
O11 Gd1 N5 94.51(12)
O2 Gd1 N5 68.04(11)
O8 Gd1 N5 79.87(11)
O5 Gd1 N5 25.07(11)
O6 Gd1 N5 25.04(11)
N1 Gd1 N5 96.41(12)
N2 Gd1 N5 136.67(12)
O3 Gd1 H3B 18.8
O1 Gd1 H3B 61.4
O11 Gd1 H3B 131.0
O2 Gd1 H3B 149.1
O8 Gd1 H3B 57.5
O5 Gd1 H3B 86.6
O6 Gd1 H3B 117.8
N1 Gd1 H3B 86.3
N2 Gd1 H3B 112.7
N5 Gd1 H3B 104.6
O3 C1 C6 122.7(4)
O3 C1 C2 121.2(4)
C6 C1 C2 116.2(4)
C3 C2 C22 120.3(5)
C3 C2 C1 119.7(5)
C22 C2 C1 120.0(5)
C4 C3 C2 124.4(5)
C4 C3 H3 117.8
C2 C3 H3 117.8
C3 C4 C5 116.4(5)
C3 C4 C23 123.3(5)
C5 C4 C23 120.3(5)
C4 C5 C6 123.2(5)
C4 C5 H5 118.4
C6 C5 H5 118.4
C5 C6 C1 120.1(4)
C5 C6 C7 116.8(4)
C1 C6 C7 123.0(4)
N1 C7 C6 127.2(4)
N1 C7 H7 116.4
C6 C7 H7 116.4
N1 C8 C9 111.0(4)
N1 C8 H8A 109.4
C9 C8 H8A 109.4
N1 C8 H8B 109.4
C9 C8 H8B 109.4
H8A C8 H8B 108.0
O2 C9 C8 106.6(4)
O2 C9 C10 109.0(4)
C8 C9 C10 114.0(4)
O2 C9 H9 109.1
C8 C9 H9 109.1
C10 C9 H9 109.1
N2 C10 C9 108.4(4)
N2 C10 H10A 110.0
C9 C10 H10A 110.0
N2 C10 H10B 110.0
C9 C10 H10B 110.0
H10A C10 H10B 108.4
N2 C11 C12 126.7(5)
N2 C11 H11 116.6
C12 C11 H11 116.6
C13 C12 C11 117.8(4)
C13 C12 C17 118.3(4)
C11 C12 C17 123.9(4)
C12 C13 C14 123.6(5)
C12 C13 H13 118.2
C14 C13 H13 118.2
C15 C14 C13 117.3(5)
C15 C14 C24 122.8(5)
C13 C14 C24 119.8(5)
C14 C15 C16 122.3(5)
C14 C15 H15 118.9
C16 C15 H15 118.9
C15 C16 C17 120.5(4)
C15 C16 C18 118.3(4)
C17 C16 C18 121.2(4)
O1 C17 C16 120.9(4)
O1 C17 C12 121.3(4)
C16 C17 C12 117.8(4)
N3 C18 C16 125.0(5)
N3 C18 H18 117.5
C16 C18 H18 117.5
N3 C19 C20 113.6(4)
N3 C19 H19A 108.8
C20 C19 H19A 108.8
N3 C19 H19B 108.8
C20 C19 H19B 108.8
H19A C19 H19B 107.7
O4 C20 C19 113.4(4)
O4 C20 C21 107.4(4)
C19 C20 C21 115.4(5)
O4 C20 H20 106.7
C19 C20 H20 106.7
C21 C20 H20 106.7
N4 C21 C20 112.2(4)
N4 C21 H21A 109.2
C20 C21 H21A 109.2
N4 C21 H21B 109.2
C20 C21 H21B 109.2
H21A C21 H21B 107.9
N4 C22 C2 126.2(5)
N4 C22 H22 116.9
C2 C22 H22 116.9
C4 C23 H23A 109.5
C4 C23 H23B 109.5
H23A C23 H23B 109.5
C4 C23 H23C 109.5
H23A C23 H23C 109.5
H23B C23 H23C 109.5
C14 C24 H24A 109.5
C14 C24 H24B 109.5
H24A C24 H24B 109.5
C14 C24 H24C 109.5
H24A C24 H24C 109.5
H24B C24 H24C 109.5
C7 N1 C8 115.4(4)
C7 N1 Gd1 130.7(3)
C8 N1 Gd1 113.9(3)
C11 N2 C10 116.9(4)
C11 N2 Gd1 129.6(3)
C10 N2 Gd1 112.6(3)
C18 N3 C19 121.1(4)
C22 N4 C21 121.3(4)
O7 N5 O6 122.2(4)
O7 N5 O5 122.0(4)
O6 N5 O5 115.8(4)
O7 N5 Gd1 173.6(3)
O6 N5 Gd1 58.7(2)
O5 N5 Gd1 57.6(2)
O9 N6 O10 119.8(4)
O9 N6 O8 120.0(5)
O10 N6 O8 120.2(5)
O14 N7 O12 119.5(5)
O14 N7 O13 119.0(5)
O12 N7 O13 121.3(5)
C17 O1 Gd1 137.5(3)
C17 O1 H1A 102.2
Gd1 O1 H1A 102.6
C9 O2 Gd1 110.5(2)
C9 O2 H2B 109.5
Gd1 O2 H2B 109.4
C1 O3 Gd1 143.0(3)
C1 O3 H3B 100.6
Gd1 O3 H3B 100.9
C20 O4 H4 109.5
N5 O5 Gd1 97.3(3)
N5 O6 Gd1 96.2(3)
N6 O8 Gd1 134.8(3)
Gd1 O11 H11A 109.3
Gd1 O11 H11B 109.2
H11A O11 H11B 109.5
H1WB O1W H1WC 109.5
H3WA O3W H3WB 114.9
C25 O15 H15A 109.5
O15 C25 H25A 109.5
O15 C25 H25B 109.5
H25A C25 H25B 109.5
O15 C25 H25C 109.5
H25A C25 H25C 109.5
H25B C25 H25C 109.5
H2WA O2W H2WC 109.4

loop_
_geom_bond_atom_site_label_1
_geom_bond_atom_site_label_2
_geom_bond_site_symmetry_2
_geom_bond_distance
_geom_bond_publ_flag
Gd1 O3 . 2.296(3) ?
Gd1 O1 . 2.321(3) ?
Gd1 O11 . 2.403(3) ?
Gd1 O2 . 2.418(3) ?
Gd1 O8 . 2.510(3) ?
Gd1 O5 . 2.520(3) ?
Gd1 O6 . 2.545(3) ?
Gd1 N1 . 2.548(4) ?
Gd1 N2 . 2.556(4) ?
Gd1 N5 . 2.959(4) ?
Gd1 H3B . 2.5943 ?
C1 O3 . 1.282(6) ?
C1 C6 . 1.420(6) ?
C1 C2 . 1.433(7) ?
C2 C3 . 1.391(7) ?
C2 C22 . 1.431(7) ?
C3 C4 . 1.346(7) ?
C3 H3 . 0.930 ?
C4 C5 . 1.390(7) ?
C4 C23 . 1.521(7) ?
C5 C6 . 1.391(7) ?
C5 H5 . 0.930 ?
C6 C7 . 1.457(7) ?
C7 N1 . 1.281(6) ?
C7 H7 . 0.930 ?
C8 N1 . 1.491(6) ?
C8 C9 . 1.503(7) ?
C8 H8A . 0.970 ?
C8 H8B . 0.970 ?
C9 O2 . 1.438(6) ?
C9 C10 . 1.527(7) ?
C9 H9 . 0.980 ?
C10 N2 . 1.461(6) ?
C10 H10A . 0.970 ?
C10 H10B . 0.970 ?
C11 N2 . 1.269(6) ?
C11 C12 . 1.431(7) ?
C11 H11 . 0.9300 ?
C12 C13 . 1.390(6) ?
C12 C17 . 1.435(6) ?
C13 C14 . 1.414(7) ?
C13 H13 . 0.930 ?
C14 C15 . 1.355(7) ?
C14 C24 . 1.510(7) ?
C15 C16 . 1.409(7) ?
C15 H15 . 0.930 ?
C16 C17 . 1.420(7) ?
C16 C18 . 1.430(7) ?
C17 O1 . 1.299(5) ?
C18 N3 . 1.304(6) ?
C18 H18 . 0.930 ?
C19 N3 . 1.467(6) ?
C19 C20 . 1.514(7) ?
C19 H19A . 0.970 ?
C19 H19B . 0.970 ?
C20 O4 . 1.398(6) ?
C20 C21 . 1.521(7) ?
C20 H20 . 0.980 ?
C21 N4 . 1.471(6) ?
C21 H21A . 0.970 ?
C21 H21B . 0.970 ?
C22 N4 . 1.275(7) ?
C22 H22 . 0.9300 ?
C23 H23A . 0.960 ?
C23 H23B . 0.960 ?
C23 H23C . 0.960 ?
C24 H24A . 0.960 ?
C24 H24B . 0.960 ?
C24 H24C . 0.960 ?
N5 O7 . 1.219(5) ?
N5 O6 . 1.260(5) ?
N5 O5 . 1.264(5) ?
N6 O9 . 1.221(5) ?
N6 O10 . 1.226(6) ?
N6 O8 . 1.265(5) ?
N7 O14 . 1.203(6) ?
N7 O12 . 1.214(6) ?
N7 O13 . 1.226(6) ?
O1 H1A . 0.850 ?
O2 H2B . 0.970 ?
O3 H3B . 0.850 ?
O4 H4 . 0.820 ?
O11 H11A . 0.960 ?
O11 H11B . 0.960 ?
O1W H1WB . 0.850 ?
O1W H1WC . 0.850 ?
O3W H3WA . 0.850 ?
O3W H3WB . 0.850 ?
O15 C25 . 1.361(18) ?
O15 H15A . 0.820 ?
C25 H25A . 0.960 ?
C25 H25B . 0.960 ?
C25 H25C . 0.960 ?
O2W H2WA . 0.850 ?
O2W H2WC . 0.850 ?

loop_
_geom_hbond_atom_site_label_D
_geom_hbond_atom_site_label_H
_geom_hbond_atom_site_label_A
_geom_hbond_site_symmetry_A
_geom_hbond_distance_DH
_geom_hbond_distance_HA
_geom_hbond_distance_DA
_geom_hbond_angle_DHA
O1W H1WB O12 1_554 0.85 2.35 3.000(6) 133
O1W H1WB O14 1_554 0.85 2.40 3.207(6) 159
O2W H2WA O6 2_655 0.85 2.60 3.232(6) 132
O2W H2WC O1W 2_655 0.85 2.28 2.990(7) 141
O2W H2WC O11 2_655 0.85 2.39 2.765(4) 108
O1W H1WC O7 2_655 0.85 2.56 3.154(6) 128
O11 H11A O13 5_666 0.96 2.28 3.177(6) 155
O11 H11A O14 5_666 0.96 2.11 2.794(5) 127
O4 H4 O12 3_444 0.82 1.96 2.771(5) 171
C18 H18 O13 3_444 0.93 2.28 3.172(7) 161
C20 H20 O7 4_545 0.98 2.59 3.309(6) 130
C19 H19A O9 . 0.97 2.57 3.390(7) 142
C21 H21B O9 . 0.97 2.55 3.391(7) 145
O11 H11B O10 . 0.96 2.00 2.852(6) 147
O2W H2WA O1W . 0.85 2.37 2.990(7) 130
O2 H2B O1W . 0.97 1.77 2.649(5) 148
O1 H1A N3 . 0.85 1.91 2.646(5) 144
O3 H3B N4 . 0.85 2.06 2.643(5) 125
